data_2012873
loop_
_publ_author_name
'Janczak, Jan'
'Perp\'etuo, Genivaldo Julio'

_publ_section_title
;
 Hexakis(melaminium) tetrakis(dihydrogenphosphate)
 monohydrogenphosphate tetrahydrate
;
_journal_issue 8
_journal_name_full 'Acta Crystallographica Section C'
_journal_page_first o455
_journal_page_last o459
_journal_paper_doi 10.1107/S0108270102010521
_journal_volume 58
_journal_year 2002
_chemical_formula_moiety '6C3 H7 N6 + , 4H2 O4 P - , H O4 P 2- , 4H2 O'
_chemical_formula_sum 'C18 H59 N36 O24 P5'
_chemical_formula_weight 1318.86
_chemical_melting_point dehydrated
_chemical_name_common 'melaminium phosphate hydrate'
_chemical_name_systematic
;
hexakis(2,4,6-triamino-1,3,5-triazin-1-ium) tetrakis(dihydrogenphosphate)
monohydrogenphosphate tetrahydrate
;
_space_group_IT_number 4
_symmetry_cell_setting monoclinic
_symmetry_space_group_name_Hall 'P 2yb'
_symmetry_space_group_name_H-M 'P 1 21 1'
_atom_sites_solution_hydrogens geom
_atom_sites_solution_primary direct
_atom_sites_solution_secondary difmap
_cell_angle_alpha 90
_cell_angle_beta 117.80(3)
_cell_angle_gamma 90
_cell_formula_units_Z 2
_cell_length_a 11.341(2)
_cell_length_b 20.965(4)
_cell_length_c 12.334(2)
_cell_measurement_reflns_used 4999
_cell_measurement_temperature 293(2)
_cell_measurement_theta_max 29
_cell_measurement_theta_min 2.7
_cell_volume 2594.1(11)
_computing_cell_refinement 'KM-4 CCD Software'
_computing_data_collection 'KM-4 CCD Software (Kuma Diffraction, 2000)'
_computing_data_reduction 'KM-4 CCD Software'
_computing_molecular_graphics 'SHELXTL (Sheldrick, 1990)'
_computing_publication_material SHELXL97
_computing_structure_refinement 'SHELXL97 (Sheldrick, 1997)'
_computing_structure_solution 'SHELXS97 (Sheldrick, 1997)'
_diffrn_ambient_temperature 293(2)
_diffrn_detector_area_resol_mean '1024x1024 with blocks 2x2'
_diffrn_measured_fraction_theta_full 0.957
_diffrn_measured_fraction_theta_max 0.957
_diffrn_measurement_device_type 'Kuma KM-4 with two dimensional CCD area-detector'
_diffrn_measurement_method '\w scan'
_diffrn_radiation_monochromator graphite
_diffrn_radiation_source 'fine-focus sealed tube'
_diffrn_radiation_type MoK\a
_diffrn_radiation_wavelength 0.71073
_diffrn_reflns_av_R_equivalents 0.014
_diffrn_reflns_av_sigmaI/netI 0.026
_diffrn_reflns_limit_h_max 10
_diffrn_reflns_limit_h_min -15
_diffrn_reflns_limit_k_max 28
_diffrn_reflns_limit_k_min -28
_diffrn_reflns_limit_l_max 16
_diffrn_reflns_limit_l_min -16
_diffrn_reflns_number 25398
_diffrn_reflns_theta_full 29.06
_diffrn_reflns_theta_max 29.06
_diffrn_reflns_theta_min 2.69
_exptl_absorpt_coefficient_mu 0.291
_exptl_absorpt_correction_T_max 0.931
_exptl_absorpt_correction_T_min 0.913
_exptl_absorpt_correction_type analytical
_exptl_absorpt_process_details 'face-indexed (SHELXTL; Sheldrick, 1990)'
_exptl_crystal_colour colourless
_exptl_crystal_density_diffrn 1.689
_exptl_crystal_density_meas 1.69
_exptl_crystal_density_method flotation
_exptl_crystal_description parallelepiped
_exptl_crystal_F_000 1372
_exptl_crystal_size_max 0.32
_exptl_crystal_size_mid 0.28
_exptl_crystal_size_min 0.25
_refine_diff_density_max 0.23
_refine_diff_density_min -0.28
_refine_ls_abs_structure_details 'Flack (1983)'
_refine_ls_abs_structure_Flack 0.11(4)
_refine_ls_extinction_coef 0.00059(12)
_refine_ls_extinction_expression Fc^*^=kFc[1+0.001xFc^2^\l^3^/sin(2\q)]^-1/4^
_refine_ls_extinction_method 'SHELXL97 (Sheldrick, 1997)'
_refine_ls_goodness_of_fit_ref 1.003
_refine_ls_hydrogen_treatment mixed
_refine_ls_matrix_type full
_refine_ls_number_parameters 773
_refine_ls_number_reflns 12689
_refine_ls_number_restraints 13
_refine_ls_restrained_S_all 1.003
_refine_ls_R_factor_all 0.044
_refine_ls_R_factor_gt 0.030
_refine_ls_shift/su_max 0.002
_refine_ls_shift/su_mean 0.000
_refine_ls_structure_factor_coef Fsqd
_refine_ls_weighting_details 'calc w = 1/[\s^2^(Fo^2^)+(0.0333P)^2^+0.2410P] where P=(Fo^2^+2Fc^2^)/3'
_refine_ls_weighting_scheme calc
_refine_ls_wR_factor_gt 0.062
_refine_ls_wR_factor_ref 0.067
_reflns_number_gt 10664
_reflns_number_total 12689
_reflns_threshold_expression I>2\s(I)
_cod_data_source_file gd1207.cif
_cod_data_source_block I
_cod_original_sg_symbol_H-M 'P 21'
_cod_database_code 2012873
_cod_database_fobs_code 2012873

loop_
_symmetry_equiv_pos_as_xyz
'x, y, z'
'-x, y+1/2, -z'

loop_
_atom_site_label
_atom_site_fract_x
_atom_site_fract_y
_atom_site_fract_z
_atom_site_U_iso_or_equiv
_atom_site_adp_type
_atom_site_calc_flag
_atom_site_refinement_flags
_atom_site_occupancy
_atom_site_disorder_assembly
_atom_site_disorder_group
_atom_site_type_symbol
P11 0.92220(4) 0.56987(2) 0.40951(4) 0.02376(9) Uani d . 1 . . P
O11 0.77409(13) 0.54384(5) 0.34836(12) 0.0327(3) Uani d . 1 . . O
H111 0.7222 0.5733 0.3150 0.039 Uiso calc R 1 . . H
O12 0.93402(14) 0.61722(5) 0.32006(12) 0.0335(3) Uani d . 1 . . O
O13 1.00971(13) 0.51257(6) 0.43373(12) 0.0332(3) Uani d . 1 . . O
O14 0.94753(13) 0.60581(6) 0.52597(11) 0.0330(3) Uani d . 1 . . O
P21 0.71312(5) 0.59261(2) 0.66340(4) 0.02695(10) Uani d . 1 . . P
O21 0.74719(14) 0.55949(7) 0.78754(12) 0.0443(4) Uani d . 1 . . O
H121 0.8174 0.5739 0.8413 0.053 Uiso calc R 1 . . H
O22 0.84907(15) 0.61769(7) 0.67589(14) 0.0504(4) Uani d . 1 . . O
H122 0.8560 0.6076 0.6149 0.060 Uiso calc R 1 . . H
O23 0.62297(15) 0.64837(6) 0.64478(14) 0.0445(4) Uani d . 1 . . O
O24 0.65503(14) 0.54269(6) 0.56393(11) 0.0350(3) Uani d . 1 . . O
P31 0.45578(4) 0.601720(19) 0.26028(4) 0.02517(9) Uani d . 1 . . P
O31 0.42243(13) 0.55755(6) 0.14696(11) 0.0350(3) Uani d . 1 . . O
H131 0.4255 0.5785 0.0922 0.042 Uiso calc R 1 . . H
O32 0.45777(13) 0.55288(6) 0.35641(11) 0.0378(3) Uani d . 1 . . O
H132 0.5144 0.5635 0.4251 0.045 Uiso calc R 1 . . H
O33 0.34529(13) 0.64948(6) 0.22653(12) 0.0336(3) Uani d . 1 . . O
O34 0.59100(13) 0.63241(6) 0.30535(12) 0.0335(3) Uani d . 1 . . O
P41 1.02529(5) 0.57193(2) 0.09333(4) 0.02786(10) Uani d . 1 . . P
O41 1.09433(15) 0.63827(6) 0.11460(14) 0.0450(4) Uani d . 1 . . O
H141 1.1747 0.6341 0.1588 0.054 Uiso calc R 1 . . H
O42 0.90033(14) 0.58376(8) 0.11020(12) 0.0498(4) Uani d . 1 . . O
H142 0.9180 0.5764 0.1815 0.060 Uiso calc R 1 . . H
O43 1.11754(14) 0.52386(6) 0.18132(12) 0.0430(3) Uani d . 1 . . O
O44 0.97792(15) 0.55303(8) -0.03989(12) 0.0504(4) Uani d . 1 . . O
P51 0.23791(5) 0.57995(2) -0.16345(4) 0.02875(10) Uani d . 1 . . P
O51 0.12876(15) 0.53750(6) -0.15284(14) 0.0466(4) Uani d . 1 . . O
H151 0.0999 0.5563 -0.1119 0.056 Uiso calc R 1 . . H
O52 0.16548(16) 0.62679(7) -0.27323(13) 0.0484(4) Uani d . 1 . . O
H152 0.0876 0.6309 -0.2878 0.058 Uiso calc R 1 . . H
O53 0.30748(17) 0.62349(6) -0.05428(13) 0.0462(4) Uani d . 1 . . O
O54 0.32582(15) 0.53359(7) -0.18215(15) 0.0480(4) Uani d . 1 . . O
N11 0.29884(16) 0.91856(7) 0.39128(14) 0.0304(3) Uani d . 1 . . N
H11 0.3007 0.9596 0.3922 0.037 Uiso calc R 1 . . H
N12 0.29153(16) 0.82286(7) 0.48598(13) 0.0282(3) Uani d . 1 . . N
N13 0.29954(16) 0.82246(7) 0.29403(13) 0.0293(3) Uani d . 1 . . N
N14 0.28804(17) 0.91908(7) 0.57271(15) 0.0366(4) Uani d . 1 . . N
H14A 0.2843 0.8996 0.6324 0.044 Uiso calc R 1 . . H
H14B 0.2888 0.9601 0.5710 0.044 Uiso calc R 1 . . H
N15 0.29562(17) 0.73026(7) 0.39048(15) 0.0352(4) Uani d . 1 . . N
H15A 0.2982 0.7093 0.3317 0.042 Uiso calc R 1 . . H
H15B 0.2931 0.7102 0.4501 0.042 Uiso calc R 1 . . H
N16 0.30827(18) 0.91861(8) 0.20941(15) 0.0398(4) Uani d . 1 . . N
H16A 0.3109 0.8993 0.1490 0.048 Uiso calc R 1 . . H
H16B 0.3098 0.9596 0.2125 0.048 Uiso calc R 1 . . H
C11 0.29267(18) 0.88590(8) 0.48340(16) 0.0268(4) Uani d . 1 . . C
C12 0.29549(18) 0.79308(8) 0.38921(17) 0.0276(4) Uani d . 1 . . C
C13 0.30200(19) 0.88559(8) 0.29652(16) 0.0288(4) Uani d . 1 . . C
N21 0.29789(16) 0.75684(7) 0.88980(14) 0.0301(3) Uani d . 1 . . N
H21 0.3002 0.7158 0.8925 0.036 Uiso calc R 1 . . H
N22 0.28756(17) 0.85168(7) 0.78464(14) 0.0314(3) Uani d . 1 . . N
N23 0.29597(16) 0.85442(7) 0.98310(13) 0.0292(3) Uani d . 1 . . N
N24 0.28289(18) 0.94562(7) 0.87582(16) 0.0409(4) Uani d . 1 . . N
H24A 0.2779 0.9651 0.8125 0.049 Uiso calc R 1 . . H
H24B 0.2837 0.9671 0.9356 0.049 Uiso calc R 1 . . H
N25 0.30135(17) 0.75921(7) 1.07742(15) 0.0365(4) Uani d . 1 . . N
H25A 0.3016 0.7795 1.1381 0.044 Uiso calc R 1 . . H
H25B 0.3030 0.7182 1.0777 0.044 Uiso calc R 1 . . H
N26 0.29541(19) 0.75510(7) 0.70155(15) 0.0395(4) Uani d . 1 . . N
H26A 0.2926 0.7743 0.6388 0.047 Uiso calc R 1 . . H
H26B 0.2993 0.7141 0.7057 0.047 Uiso calc R 1 . . H
C21 0.29364(19) 0.78825(8) 0.79097(17) 0.0290(4) Uani d . 1 . . C
C22 0.28927(19) 0.88279(8) 0.88128(16) 0.0283(4) Uani d . 1 . . C
C23 0.29846(18) 0.79098(8) 0.98396(16) 0.0281(4) Uani d . 1 . . C
N31 0.62384(15) 0.75942(7) 0.34300(13) 0.0279(3) Uani d . 1 . . N
H31 0.6177 0.7185 0.3409 0.033 Uiso calc R 1 . . H
N32 0.63631(16) 0.85499(7) 0.24938(13) 0.0283(3) Uani d . 1 . . N
N33 0.63782(16) 0.85572(7) 0.44565(13) 0.0282(3) Uani d . 1 . . N
N34 0.65501(17) 0.94725(7) 0.35478(14) 0.0354(4) Uani d . 1 . . N
H34A 0.6586 0.9678 0.2960 0.042 Uiso calc R 1 . . H
H34B 0.6594 0.9676 0.4171 0.042 Uiso calc R 1 . . H
N35 0.62586(18) 0.76058(7) 0.53064(15) 0.0387(4) Uani d . 1 . . N
H35A 0.6295 0.7806 0.5930 0.046 Uiso calc R 1 . . H
H35B 0.6202 0.7197 0.5273 0.046 Uiso calc R 1 . . H
N36 0.62694(17) 0.75834(8) 0.15766(15) 0.0367(4) Uani d . 1 . . N
H36A 0.6311 0.7775 0.0979 0.044 Uiso calc R 1 . . H
H36B 0.6218 0.7174 0.1579 0.044 Uiso calc R 1 . . H
C31 0.62839(18) 0.79177(8) 0.24907(16) 0.0255(4) Uani d . 1 . . C
C32 0.64282(18) 0.88474(8) 0.34928(15) 0.0253(4) Uani d . 1 . . C
C33 0.62904(18) 0.79264(8) 0.44033(16) 0.0273(4) Uani d . 1 . . C
N41 0.96008(15) 0.74435(7) 0.35443(13) 0.0276(3) Uani d . 1 . . N
H41 0.9610 0.7033 0.3535 0.033 Uiso calc R 1 . . H
N42 0.95639(16) 0.84155(7) 0.25823(13) 0.0282(3) Uani d . 1 . . N
N43 0.96318(15) 0.83950(7) 0.45602(13) 0.0264(3) Uani d . 1 . . N
N44 0.95858(17) 0.93328(7) 0.35976(14) 0.0336(4) Uani d . 1 . . N
H44A 0.9603 0.9533 0.4213 0.040 Uiso calc R 1 . . H
H44B 0.9562 0.9543 0.2989 0.040 Uiso calc R 1 . . H
N45 0.95740(17) 0.74201(7) 0.53958(14) 0.0334(4) Uani d . 1 . . N
H45A 0.9565 0.7607 0.6013 0.040 Uiso calc R 1 . . H
H45B 0.9560 0.7010 0.5354 0.040 Uiso calc R 1 . . H
N46 0.95541(18) 0.74588(7) 0.16632(15) 0.0385(4) Uani d . 1 . . N
H46A 0.9529 0.7661 0.1046 0.046 Uiso calc R 1 . . H
H46B 0.9563 0.7049 0.1673 0.046 Uiso calc R 1 . . H
C41 0.95780(18) 0.77788(8) 0.25965(16) 0.0264(4) Uani d . 1 . . C
C42 0.95951(18) 0.86995(8) 0.35865(16) 0.0259(4) Uani d . 1 . . C
C43 0.96094(17) 0.77607(8) 0.45180(15) 0.0249(3) Uani d . 1 . . C
N51 0.95549(15) 0.90377(6) 0.85348(13) 0.0266(3) Uani d . 1 . . N
H51 0.9483 0.9446 0.8485 0.032 Uiso calc R 1 . . H
N52 0.96530(16) 0.80619(6) 0.76448(13) 0.0272(3) Uani d . 1 . . N
N53 0.97360(16) 0.80985(7) 0.96286(13) 0.0268(3) Uani d . 1 . . N
N54 0.96002(18) 0.90772(7) 1.04130(14) 0.0364(4) Uani d . 1 . . N
H54A 0.9636 0.8895 1.1053 0.044 Uiso calc R 1 . . H
H54B 0.9538 0.9486 1.0343 0.044 Uiso calc R 1 . . H
N55 0.97854(19) 0.71591(7) 0.87293(15) 0.0395(4) Uani d . 1 . . N
H55A 0.9846 0.6968 0.9370 0.047 Uiso calc R 1 . . H
H55B 0.9773 0.6941 0.8134 0.047 Uiso calc R 1 . . H
N56 0.95386(17) 0.90107(7) 0.66720(14) 0.0333(4) Uani d . 1 . . N
H56A 0.9555 0.8807 0.6074 0.040 Uiso calc R 1 . . H
H56B 0.9493 0.9420 0.6655 0.040 Uiso calc R 1 . . H
C51 0.95831(18) 0.86961(7) 0.76124(15) 0.0242(4) Uani d . 1 . . C
C52 0.97112(18) 0.77872(8) 0.86595(16) 0.0265(4) Uani d . 1 . . C
C53 0.96403(18) 0.87288(8) 0.95360(16) 0.0252(4) Uani d . 1 . . C
N61 0.62234(16) 0.92134(7) 0.84242(13) 0.0294(3) Uani d . 1 . . N
H61 0.6147 0.9622 0.8400 0.035 Uiso calc R 1 . . H
N62 0.63406(17) 0.82433(7) 0.94292(14) 0.0296(3) Uani d . 1 . . N
N63 0.63828(16) 0.82592(6) 0.74920(13) 0.0272(3) Uani d . 1 . . N
N64 0.62448(19) 0.91953(7) 1.03036(15) 0.0396(4) Uani d . 1 . . N
H64A 0.6271 0.8994 1.0922 0.047 Uiso calc R 1 . . H
H64B 0.6201 0.9605 1.0278 0.047 Uiso calc R 1 . . H
N65 0.64632(17) 0.73275(7) 0.84855(15) 0.0361(4) Uani d . 1 . . N
H65A 0.6473 0.7116 0.9088 0.043 Uiso calc R 1 . . H
H65B 0.6498 0.7129 0.7891 0.043 Uiso calc R 1 . . H
N66 0.62832(16) 0.92254(7) 0.65708(14) 0.0337(4) Uani d . 1 . . N
H66A 0.6328 0.9034 0.5974 0.040 Uiso calc R 1 . . H
H66B 0.6228 0.9634 0.6573 0.040 Uiso calc R 1 . . H
C61 0.62724(19) 0.88756(8) 0.93927(16) 0.0272(4) Uani d . 1 . . C
C62 0.63938(18) 0.79545(8) 0.84736(16) 0.0265(4) Uani d . 1 . . C
C63 0.62988(18) 0.88891(8) 0.74885(15) 0.0251(3) Uani d . 1 . . C
O1W 1.25313(15) 0.53801(7) 0.44953(14) 0.0415(3) Uani d D 1 . . O
H11W 1.235(2) 0.5422(12) 0.3775(16) 0.062 Uiso d D 1 . . H
H21W 1.1851(19) 0.5365(13) 0.451(2) 0.062 Uiso d D 1 . . H
O2W 0.35955(18) 0.64734(7) 0.59725(17) 0.0523(4) Uani d D 1 . . O
H12W 0.4386(17) 0.6419(14) 0.617(3) 0.078 Uiso d D 1 . . H
H22W 0.331(3) 0.6125(10) 0.559(2) 0.078 Uiso d D 1 . . H
O3W 0.59737(17) 0.52871(9) 0.91102(16) 0.0579(4) Uani d D 1 . . O
H13W 0.614(3) 0.5493(13) 0.859(2) 0.087 Uiso d D 1 . . H
H23W 0.5184(19) 0.5431(14) 0.882(3) 0.087 Uiso d D 1 . . H
O4W 0.6321(3) 0.64834(9) 0.0343(2) 0.0829(7) Uani d D 1 . . O
H14W 0.555(2) 0.6421(19) 0.012(3) 0.124 Uiso d D 1 . . H
H24W 0.655(4) 0.6135(11) 0.025(4) 0.124 Uiso d D 1 . . H

loop_
_atom_site_aniso_label
_atom_site_aniso_U_11
_atom_site_aniso_U_22
_atom_site_aniso_U_33
_atom_site_aniso_U_12
_atom_site_aniso_U_13
_atom_site_aniso_U_23
P11 0.0317(2) 0.01741(18) 0.0257(2) 0.00032(18) 0.01633(18) -0.00132(17)
O11 0.0360(7) 0.0214(6) 0.0403(7) 0.0006(5) 0.0174(6) 0.0017(5)
O12 0.0539(8) 0.0219(6) 0.0352(7) -0.0014(6) 0.0296(7) 0.0012(5)
O13 0.0411(8) 0.0226(6) 0.0422(7) 0.0066(6) 0.0249(6) 0.0032(5)
O14 0.0417(7) 0.0302(6) 0.0325(6) -0.0029(6) 0.0218(6) -0.0059(6)
P21 0.0326(2) 0.0245(2) 0.0236(2) -0.00185(18) 0.01296(19) -0.00018(17)
O21 0.0390(8) 0.0553(9) 0.0297(7) -0.0113(7) 0.0085(6) 0.0106(6)
O22 0.0497(9) 0.0673(10) 0.0485(9) -0.0209(8) 0.0349(8) -0.0214(8)
O23 0.0561(9) 0.0301(7) 0.0505(9) 0.0031(7) 0.0275(8) -0.0047(6)
O24 0.0494(8) 0.0215(6) 0.0252(6) 0.0027(6) 0.0100(6) -0.0002(5)
P31 0.0306(2) 0.01671(18) 0.0262(2) -0.00055(18) 0.01157(18) 0.00067(17)
O31 0.0521(8) 0.0231(6) 0.0279(6) 0.0002(6) 0.0171(6) -0.0026(5)
O32 0.0430(8) 0.0345(7) 0.0273(6) -0.0126(6) 0.0091(6) 0.0043(5)
O33 0.0323(7) 0.0277(6) 0.0408(7) 0.0061(5) 0.0170(6) 0.0008(6)
O34 0.0338(7) 0.0225(6) 0.0436(8) -0.0031(5) 0.0175(6) -0.0005(6)
P41 0.0346(2) 0.0247(2) 0.02187(19) -0.0014(2) 0.01113(18) 0.00042(18)
O41 0.0391(8) 0.0255(6) 0.0615(10) 0.0015(6) 0.0159(7) 0.0067(6)
O42 0.0429(8) 0.0751(11) 0.0359(7) -0.0006(8) 0.0222(6) 0.0014(8)
O43 0.0453(8) 0.0254(6) 0.0410(8) -0.0031(6) 0.0057(7) 0.0063(6)
O44 0.0432(8) 0.0732(11) 0.0300(7) 0.0094(8) 0.0131(6) -0.0044(7)
P51 0.0367(2) 0.0228(2) 0.0261(2) 0.00296(19) 0.01416(19) -0.00080(18)
O51 0.0648(10) 0.0317(7) 0.0643(10) -0.0048(7) 0.0477(9) -0.0078(7)
O52 0.0511(9) 0.0351(7) 0.0421(8) -0.0020(7) 0.0076(7) 0.0084(7)
O53 0.0675(10) 0.0291(7) 0.0334(7) 0.0043(7) 0.0163(7) -0.0003(6)
O54 0.0497(9) 0.0382(8) 0.0641(10) 0.0012(7) 0.0333(8) -0.0082(7)
N11 0.0458(10) 0.0187(7) 0.0311(8) -0.0028(6) 0.0215(8) -0.0038(6)
N12 0.0403(9) 0.0214(7) 0.0278(8) 0.0001(6) 0.0199(7) -0.0014(6)
N13 0.0401(9) 0.0251(7) 0.0279(8) -0.0030(6) 0.0202(7) -0.0060(6)
N14 0.0577(11) 0.0235(7) 0.0357(9) 0.0044(7) 0.0277(9) -0.0020(7)
N15 0.0584(11) 0.0207(7) 0.0336(8) -0.0023(7) 0.0275(8) -0.0052(6)
N16 0.0646(12) 0.0285(8) 0.0350(9) -0.0021(8) 0.0305(9) -0.0004(7)
C11 0.0305(10) 0.0255(8) 0.0264(9) 0.0024(7) 0.0149(8) 0.0022(7)
C12 0.0317(10) 0.0254(8) 0.0280(9) 0.0018(7) 0.0158(8) 0.0011(7)
C13 0.0322(10) 0.0295(8) 0.0263(9) -0.0013(8) 0.0149(8) -0.0027(7)
N21 0.0405(9) 0.0233(7) 0.0312(8) 0.0036(6) 0.0207(7) 0.0003(6)
N22 0.0441(9) 0.0263(7) 0.0285(8) 0.0029(7) 0.0209(7) 0.0013(6)
N23 0.0394(9) 0.0250(7) 0.0267(8) 0.0028(7) 0.0184(7) 0.0003(6)
N24 0.0661(12) 0.0274(8) 0.0364(9) 0.0006(8) 0.0299(9) 0.0010(7)
N25 0.0548(11) 0.0258(8) 0.0364(9) 0.0012(7) 0.0276(8) 0.0029(7)
N26 0.0639(12) 0.0272(8) 0.0377(9) 0.0027(8) 0.0323(9) -0.0025(7)
C21 0.0323(10) 0.0276(9) 0.0304(9) 0.0012(7) 0.0173(8) 0.0012(7)
C22 0.0334(10) 0.0261(8) 0.0279(9) 0.0030(7) 0.0165(8) 0.0007(7)
C23 0.0300(10) 0.0294(9) 0.0259(9) 0.0002(7) 0.0139(8) 0.0018(7)
N31 0.0389(9) 0.0197(6) 0.0275(8) -0.0022(6) 0.0176(7) -0.0015(6)
N32 0.0375(9) 0.0252(7) 0.0250(7) -0.0034(6) 0.0169(7) -0.0027(6)
N33 0.0415(9) 0.0228(7) 0.0244(7) -0.0059(6) 0.0189(7) -0.0015(6)
N34 0.0587(11) 0.0239(7) 0.0307(8) -0.0042(7) 0.0270(8) -0.0018(6)
N35 0.0667(12) 0.0239(7) 0.0349(9) -0.0058(8) 0.0317(9) -0.0007(7)
N36 0.0537(11) 0.0313(8) 0.0330(8) -0.0044(8) 0.0269(8) -0.0051(7)
C31 0.0262(9) 0.0261(8) 0.0246(8) -0.0041(7) 0.0121(7) -0.0038(7)
C32 0.0301(9) 0.0237(8) 0.0247(8) -0.0031(7) 0.0150(7) -0.0018(7)
C33 0.0321(10) 0.0261(8) 0.0253(9) -0.0045(7) 0.0149(8) -0.0014(7)
N41 0.0419(9) 0.0196(6) 0.0267(7) 0.0026(6) 0.0205(7) 0.0010(6)
N42 0.0434(9) 0.0209(7) 0.0263(7) 0.0039(6) 0.0214(7) 0.0014(6)
N43 0.0377(9) 0.0228(7) 0.0232(7) 0.0002(6) 0.0179(6) -0.0017(6)
N44 0.0556(11) 0.0204(7) 0.0321(8) 0.0000(7) 0.0266(8) -0.0002(6)
N45 0.0569(11) 0.0222(7) 0.0278(8) 0.0011(7) 0.0252(8) 0.0021(6)
N46 0.0724(13) 0.0198(7) 0.0354(9) 0.0057(8) 0.0353(9) 0.0010(6)
C41 0.0353(10) 0.0229(8) 0.0257(8) 0.0014(7) 0.0182(8) 0.0003(7)
C42 0.0319(10) 0.0236(8) 0.0260(8) 0.0017(7) 0.0166(8) 0.0016(7)
C43 0.0269(9) 0.0259(8) 0.0227(8) 0.0023(7) 0.0121(7) 0.0001(7)
N51 0.0381(9) 0.0178(6) 0.0269(7) 0.0015(6) 0.0176(7) 0.0004(6)
N52 0.0436(9) 0.0176(6) 0.0234(7) -0.0013(6) 0.0182(7) -0.0011(5)
N53 0.0376(9) 0.0218(7) 0.0240(7) -0.0008(6) 0.0170(7) -0.0001(6)
N54 0.0606(11) 0.0245(7) 0.0316(9) 0.0014(7) 0.0280(8) -0.0012(6)
N55 0.0701(12) 0.0214(7) 0.0327(9) -0.0018(8) 0.0289(9) -0.0008(7)
N56 0.0578(11) 0.0185(6) 0.0306(8) -0.0003(7) 0.0264(8) 0.0023(6)
C51 0.0313(10) 0.0201(7) 0.0231(8) 0.0007(7) 0.0144(7) -0.0009(6)
C52 0.0347(10) 0.0212(7) 0.0272(9) 0.0004(7) 0.0173(8) 0.0002(7)
C53 0.0291(9) 0.0238(8) 0.0259(8) -0.0006(7) 0.0154(8) -0.0017(7)
N61 0.0448(9) 0.0196(7) 0.0280(8) 0.0020(6) 0.0205(7) -0.0001(6)
N62 0.0447(10) 0.0208(7) 0.0286(8) 0.0007(6) 0.0216(7) -0.0007(6)
N63 0.0393(9) 0.0213(7) 0.0250(7) 0.0012(6) 0.0183(7) -0.0009(6)
N64 0.0672(12) 0.0233(7) 0.0377(9) -0.0028(8) 0.0324(9) -0.0050(7)
N65 0.0588(11) 0.0203(7) 0.0369(9) -0.0010(7) 0.0288(8) -0.0013(7)
N66 0.0500(10) 0.0256(7) 0.0313(8) 0.0027(7) 0.0239(8) 0.0026(6)
C61 0.0355(10) 0.0213(8) 0.0285(9) -0.0020(7) 0.0182(8) -0.0027(7)
C62 0.0317(10) 0.0215(8) 0.0274(9) 0.0010(7) 0.0148(8) 0.0005(7)
C63 0.0268(9) 0.0254(8) 0.0247(8) -0.0004(7) 0.0134(7) -0.0004(7)
O1W 0.0450(9) 0.0406(8) 0.0434(8) 0.0008(7) 0.0245(8) 0.0057(7)
O2W 0.0586(11) 0.0390(8) 0.0682(11) 0.0005(8) 0.0372(10) -0.0021(8)
O3W 0.0512(10) 0.0641(11) 0.0595(11) -0.0042(9) 0.0268(9) 0.0025(9)
O4W 0.158(2) 0.0340(9) 0.0814(15) -0.0066(12) 0.0762(15) -0.0085(9)

loop_
_atom_type_symbol
_atom_type_description
_atom_type_scat_dispersion_real
_atom_type_scat_dispersion_imag
_atom_type_scat_source
C C 0.0033 0.0016 'International Tables Vol C Tables 4.2.6.8 and 6.1.1.4'
H H 0.0000 0.0000 'International Tables Vol C Tables 4.2.6.8 and 6.1.1.4'
N N 0.0061 0.0033 'International Tables Vol C Tables 4.2.6.8 and 6.1.1.4'
O O 0.0106 0.0060 'International Tables Vol C Tables 4.2.6.8 and 6.1.1.4'
P P 0.1023 0.0942 'International Tables Vol C Tables 4.2.6.8 and 6.1.1.4'

loop_
_geom_angle_atom_site_label_1
_geom_angle_atom_site_label_2
_geom_angle_atom_site_label_3
_geom_angle
_geom_angle_publ_flag
O13 P11 O14 113.09(8) y
O13 P11 O12 112.97(7) y
O14 P11 O12 108.41(7) y
O13 P11 O11 106.01(7) y
O14 P11 O11 108.10(7) y
O12 P11 O11 108.01(8) y
P11 O11 H111 109.5 ?
O23 P21 O24 114.09(8) y
O23 P21 O21 109.71(9) y
O24 P21 O21 107.71(8) y
O23 P21 O22 108.84(9) y
O24 P21 O22 110.41(8) y
O21 P21 O22 105.75(9) y
P21 O21 H121 109.5 ?
P21 O22 H122 109.5 ?
O33 P31 O34 112.99(7) y
O33 P31 O32 111.26(8) y
O34 P31 O32 110.36(8) y
O33 P31 O31 108.85(8) y
O34 P31 O31 111.16(8) y
O32 P31 O31 101.65(7) y
P31 O31 H131 109.5 ?
P31 O32 H132 109.5 ?
O43 P41 O44 112.55(9) y
O43 P41 O42 112.72(9) y
O44 P41 O42 107.62(9) y
O43 P41 O41 110.71(8) y
O44 P41 O41 108.10(9) y
O42 P41 O41 104.75(9) y
P41 O41 H141 109.5 ?
P41 O42 H142 109.5 ?
O54 P51 O53 115.14(10) y
O54 P51 O52 113.39(9) y
O53 P51 O52 103.77(8) y
O54 P51 O51 104.65(8) y
O53 P51 O51 111.76(9) y
O52 P51 O51 108.11(9) y
P51 O51 H151 109.5 ?
P51 O52 H152 109.5 ?
C11 N11 C13 119.42(15) ?
C11 N11 H11 120.3 ?
C13 N11 H11 120.3 ?
C11 N12 C12 115.55(15) ?
C13 N13 C12 116.52(15) ?
C11 N14 H14A 120.0 ?
C11 N14 H14B 120.0 ?
H14A N14 H14B 120.0 ?
C12 N15 H15A 120.0 ?
C12 N15 H15B 120.0 ?
H15A N15 H15B 120.0 ?
C13 N16 H16A 120.0 ?
C13 N16 H16B 120.0 ?
H16A N16 H16B 120.0 ?
N12 C11 N14 120.03(16) ?
N12 C11 N11 121.99(16) ?
N14 C11 N11 117.98(15) ?
N15 C12 N13 117.91(16) ?
N15 C12 N12 116.55(16) ?
N13 C12 N12 125.55(15) ?
N16 C13 N13 121.25(16) ?
N16 C13 N11 117.78(16) ?
N13 C13 N11 120.97(16) ?
C23 N21 C21 119.45(15) ?
C23 N21 H21 120.3 ?
C21 N21 H21 120.3 ?
C21 N22 C22 116.83(16) ?
C23 N23 C22 115.90(15) ?
C22 N24 H24A 120.0 ?
C22 N24 H24B 120.0 ?
H24A N24 H24B 120.0 ?
C23 N25 H25A 120.0 ?
C23 N25 H25B 120.0 ?
H25A N25 H25B 120.0 ?
C21 N26 H26A 120.0 ?
C21 N26 H26B 120.0 ?
H26A N26 H26B 120.0 ?
N26 C21 N22 120.02(17) ?
N26 C21 N21 119.13(16) ?
N22 C21 N21 120.84(16) ?
N24 C22 N22 117.33(16) ?
N24 C22 N23 117.53(16) ?
N22 C22 N23 125.13(16) ?
N25 C23 N23 120.26(16) ?
N25 C23 N21 117.93(16) ?
N23 C23 N21 121.81(16) ?
C31 N31 C33 119.34(14) ?
C31 N31 H31 120.3 ?
C33 N31 H31 120.3 ?
C31 N32 C32 115.96(15) ?
C33 N33 C32 115.84(15) ?
C32 N34 H34A 120.0 ?
C32 N34 H34B 120.0 ?
H34A N34 H34B 120.0 ?
C33 N35 H35A 120.0 ?
C33 N35 H35B 120.0 ?
H35A N35 H35B 120.0 ?
C31 N36 H36A 120.0 ?
C31 N36 H36B 120.0 ?
H36A N36 H36B 120.0 ?
N36 C31 N32 120.38(16) ?
N36 C31 N31 118.08(15) ?
N32 C31 N31 121.53(15) ?
N34 C32 N32 117.77(15) ?
N34 C32 N33 116.53(15) ?
N32 C32 N33 125.70(15) ?
N35 C33 N33 119.92(16) ?
N35 C33 N31 118.48(15) ?
N33 C33 N31 121.60(16) ?
C41 N41 C43 119.66(15) ?
C41 N41 H41 120.2 ?
C43 N41 H41 120.2 ?
C41 N42 C42 115.52(14) ?
C43 N43 C42 116.60(14) ?
C42 N44 H44A 120.0 ?
C42 N44 H44B 120.0 ?
H44A N44 H44B 120.0 ?
C43 N45 H45A 120.0 ?
C43 N45 H45B 120.0 ?
H45A N45 H45B 120.0 ?
C41 N46 H46A 120.0 ?
C41 N46 H46B 120.0 ?
H46A N46 H46B 120.0 ?
N46 C41 N42 120.05(15) ?
N46 C41 N41 118.23(16) ?
N42 C41 N41 121.71(15) ?
N44 C42 N43 117.58(15) ?
N44 C42 N42 116.76(15) ?
N43 C42 N42 125.66(15) ?
N45 C43 N43 121.23(15) ?
N45 C43 N41 117.95(16) ?
N43 C43 N41 120.80(15) ?
C53 N51 C51 119.43(14) ?
C53 N51 H51 120.3 ?
C51 N51 H51 120.3 ?
C51 N52 C52 115.47(14) ?
C53 N53 C52 115.99(15) ?
C53 N54 H54A 120.0 ?
C53 N54 H54B 120.0 ?
H54A N54 H54B 120.0 ?
C52 N55 H55A 120.0 ?
C52 N55 H55B 120.0 ?
H55A N55 H55B 120.0 ?
C51 N56 H56A 120.0 ?
C51 N56 H56B 120.0 ?
H56A N56 H56B 120.0 ?
N56 C51 N52 120.31(15) ?
N56 C51 N51 117.95(15) ?
N52 C51 N51 121.74(15) ?
N55 C52 N53 116.75(16) ?
N55 C52 N52 117.38(15) ?
N53 C52 N52 125.85(15) ?
N54 C53 N53 120.80(16) ?
N54 C53 N51 117.72(15) ?
N53 C53 N51 121.46(15) ?
C61 N61 C63 118.91(14) ?
C61 N61 H61 120.5 ?
C63 N61 H61 120.5 ?
C61 N62 C62 116.33(15) ?
C63 N63 C62 116.17(14) ?
C61 N64 H64A 120.0 ?
C61 N64 H64B 120.0 ?
H64A N64 H64B 120.0 ?
C62 N65 H65A 120.0 ?
C62 N65 H65B 120.0 ?
H65A N65 H65B 120.0 ?
C63 N66 H66A 120.0 ?
C63 N66 H66B 120.0 ?
H66A N66 H66B 120.0 ?
N64 C61 N62 120.13(16) ?
N64 C61 N61 118.20(16) ?
N62 C61 N61 121.66(15) ?
N65 C62 N62 117.68(16) ?
N65 C62 N63 116.96(16) ?
N62 C62 N63 125.37(15) ?
N63 C63 N66 120.35(15) ?
N63 C63 N61 121.51(15) ?
N66 C63 N61 118.13(15) ?
H11W O1W H21W 106(2) ?
H12W O2W H22W 97(2) ?
H13W O3W H23W 93.6(19) ?
H14W O4W H24W 102(3) ?

loop_
_geom_bond_atom_site_label_1
_geom_bond_atom_site_label_2
_geom_bond_site_symmetry_2
_geom_bond_distance
_geom_bond_publ_flag
P11 O13 . 1.4969(13) y
P11 O14 . 1.5261(12) y
P11 O12 . 1.5357(12) y
P11 O11 . 1.5832(14) y
O11 H111 . 0.8200 ?
P21 O23 . 1.4985(15) y
P21 O24 . 1.5101(13) y
P21 O21 . 1.5569(14) y
P21 O22 . 1.5672(15) y
O21 H121 . 0.8200 ?
O22 H122 . 0.8200 ?
P31 O33 . 1.5030(13) y
P31 O34 . 1.5098(14) y
P31 O32 . 1.5588(12) y
P31 O31 . 1.5688(12) y
O31 H131 . 0.8200 ?
O32 H132 . 0.8200 ?
P41 O43 . 1.4929(14) y
P41 O44 . 1.5239(15) y
P41 O42 . 1.5454(14) y
P41 O41 . 1.5571(14) y
O41 H141 . 0.8200 ?
O42 H142 . 0.8200 ?
P51 O54 . 1.4854(15) y
P51 O53 . 1.5093(15) y
P51 O52 . 1.5605(15) y
P51 O51 . 1.5787(14) y
O51 H151 . 0.8200 ?
O52 H152 . 0.8200 ?
N11 C11 . 1.356(2) ?
N11 C13 . 1.373(2) ?
N11 H11 . 0.8600 ?
N12 C11 . 1.322(2) ?
N12 C12 . 1.366(2) ?
N13 C13 . 1.324(2) ?
N13 C12 . 1.345(2) ?
N14 C11 . 1.325(2) ?
N14 H14A . 0.8600 ?
N14 H14B . 0.8600 ?
N15 C12 . 1.317(2) ?
N15 H15A . 0.8600 ?
N15 H15B . 0.8600 ?
N16 C13 . 1.308(2) ?
N16 H16A . 0.8600 ?
N16 H16B . 0.8600 ?
N21 C23 . 1.362(2) ?
N21 C21 . 1.366(2) ?
N21 H21 . 0.8600 ?
N22 C21 . 1.332(2) ?
N22 C22 . 1.351(2) ?
N23 C23 . 1.330(2) ?
N23 C22 . 1.359(2) ?
N24 C22 . 1.319(2) ?
N24 H24A . 0.8600 ?
N24 H24B . 0.8600 ?
N25 C23 . 1.319(2) ?
N25 H25A . 0.8600 ?
N25 H25B . 0.8600 ?
N26 C21 . 1.312(2) ?
N26 H26A . 0.8600 ?
N26 H26B . 0.8600 ?
N31 C31 . 1.364(2) ?
N31 C33 . 1.365(2) ?
N31 H31 . 0.8600 ?
N32 C31 . 1.328(2) ?
N32 C32 . 1.352(2) ?
N33 C33 . 1.326(2) ?
N33 C32 . 1.360(2) ?
N34 C32 . 1.316(2) ?
N34 H34A . 0.8600 ?
N34 H34B . 0.8600 ?
N35 C33 . 1.316(2) ?
N35 H35A . 0.8600 ?
N35 H35B . 0.8600 ?
N36 C31 . 1.321(2) ?
N36 H36A . 0.8600 ?
N36 H36B . 0.8600 ?
N41 C41 . 1.354(2) ?
N41 C43 . 1.369(2) ?
N41 H41 . 0.8600 ?
N42 C41 . 1.335(2) ?
N42 C42 . 1.360(2) ?
N43 C43 . 1.331(2) ?
N43 C42 . 1.343(2) ?
N44 C42 . 1.328(2) ?
N44 H44A . 0.8600 ?
N44 H44B . 0.8600 ?
N45 C43 . 1.313(2) ?
N45 H45A . 0.8600 ?
N45 H45B . 0.8600 ?
N46 C41 . 1.322(2) ?
N46 H46A . 0.8600 ?
N46 H46B . 0.8600 ?
N51 C53 . 1.357(2) ?
N51 C51 . 1.357(2) ?
N51 H51 . 0.8600 ?
N52 C51 . 1.331(2) ?
N52 C52 . 1.351(2) ?
N53 C53 . 1.326(2) ?
N53 C52 . 1.351(2) ?
N54 C53 . 1.323(2) ?
N54 H54A . 0.8600 ?
N54 H54B . 0.8600 ?
N55 C52 . 1.320(2) ?
N55 H55A . 0.8600 ?
N55 H55B . 0.8600 ?
N56 C51 . 1.315(2) ?
N56 H56A . 0.8600 ?
N56 H56B . 0.8600 ?
N61 C61 . 1.367(2) ?
N61 C63 . 1.376(2) ?
N61 H61 . 0.8600 ?
N62 C61 . 1.327(2) ?
N62 C62 . 1.351(2) ?
N63 C63 . 1.324(2) ?
N63 C62 . 1.364(2) ?
N64 C61 . 1.321(2) ?
N64 H64A . 0.8600 ?
N64 H64B . 0.8600 ?
N65 C62 . 1.316(2) ?
N65 H65A . 0.8600 ?
N65 H65B . 0.8600 ?
N66 C63 . 1.327(2) ?
N66 H66A . 0.8600 ?
N66 H66B . 0.8600 ?
O1W H11W . 0.817(15) ?
O1W H21W . 0.778(15) ?
O2W H12W . 0.819(17) ?
O2W H22W . 0.849(16) ?
O3W H13W . 0.858(16) ?
O3W H23W . 0.850(17) ?
O4W H14W . 0.80(3) ?
O4W H24W . 0.803(18) ?

loop_
_geom_hbond_atom_site_label_D
_geom_hbond_atom_site_label_H
_geom_hbond_atom_site_label_A
_geom_hbond_site_symmetry_D
_geom_hbond_site_symmetry_H
_geom_hbond_site_symmetry_A
_geom_hbond_distance_DH
_geom_hbond_distance_HA
_geom_hbond_distance_DA
_geom_hbond_angle_DHA
_geom_hbond_publ_flag
O11 H111 O34 1_555 1_555 1_555 0.82 1.896 2.648(2) 152 yes
O21 H121 O44 1_555 1_555 1_556 0.82 1.779 2.490(2) 144 yes
O22 H122 O14 1_555 1_555 1_555 0.82 1.829 2.580(2) 152 yes
O31 H131 O53 1_555 1_555 1_555 0.82 1.921 2.599(2) 139 yes
O32 H132 O24 1_555 1_555 1_555 0.82 1.766 2.502(2) 148 yes
O41 H141 O33 1_555 1_555 1_655 0.82 1.742 2.529(2) 160 yes
O42 H142 O12 1_555 1_555 1_555 0.82 1.843 2.533(2) 141 yes
O51 H151 O44 1_555 1_555 1_455 0.82 1.963 2.683(2) 146 yes
O52 H152 O14 1_555 1_555 1_454 0.82 2.161 2.594(2) 113 yes
N11 H11 O24 1_555 1_555 2_656 0.86 1.824 2.661(2) 164 yes
N14 H14A N22 1_555 1_555 1_555 0.86 2.115 2.974(2) 177 yes
N14 H14B O11 1_555 1_555 2_656 0.86 2.290 2.987(2) 138 yes
N15 H15A O33 1_555 1_555 1_555 0.86 2.046 2.888(2) 166 yes
N15 H15B O2W 1_555 1_555 1_555 0.86 2.078 2.886(2) 156 yes
N16 H16A N23 1_555 1_555 1_554 0.86 2.186 3.043(2) 174 yes
N16 H16B O21 1_555 1_555 2_656 0.86 2.192 3.024(2) 163 yes
N21 H21 O53 1_555 1_555 1_556 0.86 2.034 2.869(2) 164 yes
N24 H24A O11 1_555 1_555 2_656 0.86 2.432 3.261(2) 162 yes
N24 H24B O3W 1_555 1_555 2_657 0.86 2.165 2.909(2) 145 yes
N25 H25A N13 1_555 1_555 1_556 0.86 2.133 2.991(2) 175 yes
N25 H25B O33 1_555 1_555 1_556 0.86 2.203 2.840(2) 131 yes
N26 H26A N12 1_555 1_555 1_555 0.86 2.137 2.997(2) 178 yes
N26 H26B O2W 1_555 1_555 1_555 0.86 2.251 2.857(2) 127 yes
N31 H31 O34 1_555 1_555 1_555 0.86 1.849 2.699(2) 169 yes
N34 H34A O54 1_555 1_555 2_655 0.86 2.034 2.879(2) 167 yes
N34 H34B O1W 1_555 1_555 2_756 0.86 2.085 2.861(2) 150 yes
N35 H35A N63 1_555 1_555 1_555 0.86 2.109 2.968(2) 178 yes
N35 H35B O23 1_555 1_555 1_555 0.86 2.072 2.750(2) 135 yes
N36 H36A N62 1_555 1_555 1_554 0.86 2.163 3.022(2) 178 yes
N36 H36B O4W 1_555 1_555 1_555 0.86 2.145 2.779(2) 130 yes
N41 H41 O12 1_555 1_555 1_555 0.86 1.845 2.693(2) 168 yes
N44 H44A O13 1_555 1_555 2_756 0.86 2.071 2.920(2) 169 yes
N44 H44B O51 1_555 1_555 2_655 0.86 2.366 3.148(2) 151 yes
N45 H45A N52 1_555 1_555 1_555 0.86 2.188 3.047(2) 177 yes
N45 H45B O14 1_555 1_555 1_555 0.86 2.000 2.859(2) 178 yes
N46 H46A N53 1_555 1_555 1_554 0.86 2.082 2.936(2) 172 yes
N46 H46B O41 1_555 1_555 1_555 0.86 2.402 2.986(2) 126 yes
N51 H51 O43 1_555 1_555 2_756 0.86 1.788 2.623(2) 163 yes
N54 H54A N42 1_555 1_555 1_556 0.86 2.173 3.031(2) 176 yes
N54 H54B O44 1_555 1_555 2_756 0.86 2.313 3.128(2) 158 yes
N55 H55A O41 1_555 1_555 1_556 0.86 2.304 3.100(2) 154 yes
N55 H55B O22 1_555 1_555 1_555 0.86 2.292 2.996(2) 139 yes
N56 H56A N43 1_555 1_555 1_555 0.86 2.096 2.953(2) 174 yes
N56 H56B O13 1_555 1_555 2_756 0.86 2.105 2.768(2) 134 yes
N61 H61 O31 1_555 1_555 2_656 0.86 2.064 2.914(2) 169 yes
N64 H64A N32 1_555 1_555 1_556 0.86 2.109 2.968(2) 177 yes
N64 H64B O54 1_555 1_555 2_656 0.86 2.293 2.925(2) 130 yes
N65 H65A O4W 1_555 1_555 1_556 0.86 2.106 2.958(2) 171 yes
N65 H65B O23 1_555 1_555 1_555 0.86 2.142 2.983(3) 166 yes
N66 H66A N33 1_555 1_555 1_555 0.86 2.146 3.006(2) 178 yes
N66 H66B O32 1_555 1_555 2_656 0.86 2.058 2.880(2) 160 yes
O1W H11W O43 1_555 1_555 1_555 0.82(2) 2.18(2) 2.941(2) 154(2) yes
O1W H21W O13 1_555 1_555 1_555 0.78(2) 1.97(2) 2.728(2) 166(2) yes
O2W H12W O23 1_555 1_555 1_555 0.82(2) 1.96(2) 2.763(2) 166(2) yes
O2W H22W O1W 1_555 1_555 1_455 0.85(2) 1.98(2) 2.825(2) 173(2) yes
O3W H13W O21 1_555 1_555 1_555 0.86(2) 2.09(2) 2.835(2) 145(2) yes
O3W H23W O54 1_555 1_555 1_556 0.85(2) 1.96(2) 2.741(2) 153(2) yes
O4W H24W O3W 1_555 1_555 1_554 0.80(2) 2.17(2) 2.863(2) 145(2) yes

loop_
_cod_related_entry_id
_cod_related_entry_database
_cod_related_entry_code
1 ChemSpider 21134796
